data_7703528
loop_
_publ_author_name
'Frogley, Benjamin J.'
'Hill, Anthony F.'

_publ_section_title
;
 Metal coordination to bipyridyl carbynes.
;
_journal_issue 10
_journal_name_full 'Dalton transactions (Cambridge, England : 2003)'
_journal_page_first 3272
_journal_page_last 3283
_journal_paper_doi 10.1039/c9dt04744a
_journal_volume 49
_journal_year 2020
_chemical_formula_moiety 'C28 H30 B N8 O2 W, B F4, C2 H6 O'
_chemical_formula_sum 'C30 H36 B2 F4 N8 O3 W'
_chemical_formula_weight 838.14
_space_group_crystal_system triclinic
_space_group_IT_number 2
_space_group_name_Hall '-P 1'
_space_group_name_H-M_alt 'P -1'
_atom_sites_solution_hydrogens mixed
_audit_creation_method SHELXL-2016/6
_audit_update_record
;
2020-01-15 deposited with the CCDC.	2020-02-17 downloaded from the CCDC.
;
_cell_angle_alpha 91.062(3)
_cell_angle_beta 106.316(3)
_cell_angle_gamma 100.294(3)
_cell_formula_units_Z 2
_cell_length_a 10.9320(4)
_cell_length_b 12.4024(5)
_cell_length_c 13.3168(5)
_cell_measurement_reflns_used 7066
_cell_measurement_temperature 150.0(1)
_cell_measurement_theta_max 28.3250
_cell_measurement_theta_min 3.5770
_cell_volume 1700.40(12)
_computing_cell_refinement 'CrysAlisPro 1.171.40.36a (Rigaku OD, 2018)'
_computing_data_collection 'CrysAlisPro 1.171.40.36a (Rigaku OD, 2018)'
_computing_data_reduction 'CrysAlisPro 1.171.40.36a (Rigaku OD, 2018)'
_computing_molecular_graphics 'Mercury (Macrae et al., 2020)'
_computing_publication_material 'CIFTAB (Sheldrick, 2016)'
_computing_structure_refinement 'SHELXL-2016/6 (Sheldrick, 2016)'
_computing_structure_solution 'SHELXT 2014/5 (Sheldrick, 2014)'
_diffrn_ambient_temperature 150.0(1)
_diffrn_detector_area_resol_mean 10.3744
_diffrn_measured_fraction_theta_full 0.997
_diffrn_measured_fraction_theta_max 0.795
_diffrn_measurement_device_type 'New Xcalibur, Atlas'
_diffrn_measurement_method '\w scans'
_diffrn_radiation_type MoK\a
_diffrn_radiation_wavelength 0.71073
_diffrn_reflns_av_R_equivalents 0.0337
_diffrn_reflns_av_unetI/netI 0.0567
_diffrn_reflns_Laue_measured_fraction_full 0.997
_diffrn_reflns_Laue_measured_fraction_max 0.795
_diffrn_reflns_limit_h_max 10
_diffrn_reflns_limit_h_min -13
_diffrn_reflns_limit_k_max 15
_diffrn_reflns_limit_k_min -16
_diffrn_reflns_limit_l_max 17
_diffrn_reflns_limit_l_min -17
_diffrn_reflns_number 14832
_diffrn_reflns_point_group_measured_fraction_full 0.997
_diffrn_reflns_point_group_measured_fraction_max 0.795
_diffrn_reflns_theta_full 25.242
_diffrn_reflns_theta_max 28.954
_diffrn_reflns_theta_min 3.348
_diffrn_source 'fine-focus sealed X-ray tube'
_exptl_absorpt_coefficient_mu 3.463
_exptl_absorpt_correction_T_max 1.00000
_exptl_absorpt_correction_T_min 0.97078
_exptl_absorpt_correction_type multi-scan
_exptl_absorpt_process_details
;
CrysAlisPro 1.171.40.36a (Rigaku Oxford Diffraction, 2018)
Empirical absorption correction using spherical harmonics,
 implemented in SCALE3 ABSPACK scaling algorithm.
;
_exptl_crystal_colour red
_exptl_crystal_density_diffrn 1.637
_exptl_crystal_description block
_exptl_crystal_F_000 832
_exptl_crystal_size_max 0.302
_exptl_crystal_size_mid 0.244
_exptl_crystal_size_min 0.208
_refine_diff_density_max 1.038
_refine_diff_density_min -1.074
_refine_diff_density_rms 0.129
_refine_ls_extinction_method none
_refine_ls_goodness_of_fit_ref 1.077
_refine_ls_hydrogen_treatment mixed
_refine_ls_matrix_type full
_refine_ls_number_parameters 449
_refine_ls_number_reflns 7151
_refine_ls_number_restraints 0
_refine_ls_restrained_S_all 1.077
_refine_ls_R_factor_all 0.0435
_refine_ls_R_factor_gt 0.0337
_refine_ls_shift/su_max 0.001
_refine_ls_shift/su_mean 0.000
_refine_ls_structure_factor_coef Fsqd
_refine_ls_weighting_details 'w=1/[\s^2^(Fo^2^)+(0.0132P)^2^+2.1735P] where P=(Fo^2^+2Fc^2^)/3'
_refine_ls_weighting_scheme calc
_refine_ls_wR_factor_gt 0.0573
_refine_ls_wR_factor_ref 0.0650
_reflns_Friedel_coverage 0.000
_reflns_number_gt 6256
_reflns_number_total 7151
_reflns_threshold_expression 'I > 2\s(I)'
_cod_data_source_file c9dt04744a2.cif
_cod_data_source_block Compound_4
_cod_depositor_comments 'Adding full bibliography for 7703525--7703535.cif.'
_cod_database_code 7703528
_shelx_shelxl_version_number 2016/6
_shelx_space_group_comment
;
The symmetry employed for this shelxl refinement is uniquely defined
by the following loop, which should always be used as a source of
symmetry information in preference to the above space-group names.
They are only intended as comments.
;

loop_
_space_group_symop_operation_xyz
'x, y, z'
'-x, -y, -z'

loop_
_atom_site_label
_atom_site_type_symbol
_atom_site_fract_x
_atom_site_fract_y
_atom_site_fract_z
_atom_site_U_iso_or_equiv
_atom_site_adp_type
_atom_site_occupancy
_atom_site_site_symmetry_order
_atom_site_calc_flag
_atom_site_refinement_flags_posn
_atom_site_refinement_flags_adp
_atom_site_refinement_flags_occupancy
_atom_site_disorder_assembly
_atom_site_disorder_group
C1 C 0.9065(4) 0.6043(3) 0.2441(3) 0.0249(9) Uani 1 1 d . . . . .
C2 C 1.0597(5) 0.7468(4) 0.3729(3) 0.0312(10) Uani 1 1 d . . . . .
C3 C 0.9572(4) 0.7857(3) 0.1714(3) 0.0257(9) Uani 1 1 d . . . . .
C4 C 0.9613(4) 0.5188(3) 0.2072(3) 0.0256(9) Uani 1 1 d . . . . .
C5 C 1.0853(5) 0.5435(4) 0.1932(4) 0.0375(11) Uani 1 1 d . . . . .
H5 H 1.132464 0.615073 0.206754 0.045 Uiso 1 1 calc R U . . .
C6 C 1.1370(5) 0.4614(4) 0.1595(4) 0.0470(13) Uani 1 1 d . . . . .
H6 H 1.219342 0.476751 0.150214 0.056 Uiso 1 1 calc R U . . .
C7 C 1.0648(5) 0.3559(4) 0.1396(4) 0.0420(12) Uani 1 1 d . . . . .
H7 H 1.098084 0.298775 0.117551 0.050 Uiso 1 1 calc R U . . .
C8 C 0.9426(4) 0.3369(3) 0.1531(3) 0.0273(10) Uani 1 1 d . . . . .
C9 C 0.8587(4) 0.2267(3) 0.1323(3) 0.0276(10) Uani 1 1 d . . . . .
C10 C 0.8936(5) 0.1330(4) 0.1007(3) 0.0326(11) Uani 1 1 d . . . . .
H10 H 0.975484 0.136329 0.091699 0.039 Uiso 1 1 calc R U . . .
C11 C 0.8062(5) 0.0341(4) 0.0825(3) 0.0381(12) Uani 1 1 d . . . . .
H11 H 0.829886 -0.029109 0.061428 0.046 Uiso 1 1 calc R U . . .
C12 C 0.6846(5) 0.0283(4) 0.0953(3) 0.0380(12) Uani 1 1 d . . . . .
H12 H 0.625177 -0.037774 0.082593 0.046 Uiso 1 1 calc R U . . .
C13 C 0.6541(5) 0.1224(4) 0.1273(3) 0.0354(11) Uani 1 1 d . . . . .
H13 H 0.572809 0.120762 0.136893 0.042 Uiso 1 1 calc R U . . .
C14 C 1.0959(4) 1.0171(4) 0.3412(4) 0.0371(11) Uani 1 1 d . . . . .
H14A H 1.143788 0.982342 0.399144 0.056 Uiso 1 1 calc R U . . .
H14B H 1.136013 1.093153 0.345119 0.056 Uiso 1 1 calc R U . . .
H14C H 1.095456 0.981402 0.276534 0.056 Uiso 1 1 calc R U . . .
C15 C 0.9605(4) 1.0087(3) 0.3457(3) 0.0271(10) Uani 1 1 d . . . . .
C16 C 0.9030(4) 1.0923(4) 0.3709(3) 0.0310(11) Uani 1 1 d . . . . .
H16 H 0.942273 1.165729 0.388450 0.037 Uiso 1 1 calc R U . . .
C17 C 0.7776(4) 1.0462(3) 0.3652(3) 0.0273(10) Uani 1 1 d . . . . .
C18 C 0.6734(5) 1.0981(4) 0.3857(3) 0.0375(12) Uani 1 1 d . . . . .
H18A H 0.593379 1.072209 0.331778 0.056 Uiso 1 1 calc R U . . .
H18B H 0.696979 1.176511 0.385791 0.056 Uiso 1 1 calc R U . . .
H18C H 0.662567 1.079156 0.452642 0.056 Uiso 1 1 calc R U . . .
C19 C 0.5477(5) 0.7900(4) 0.5300(3) 0.0429(13) Uani 1 1 d . . . . .
H19A H 0.571920 0.868713 0.538353 0.064 Uiso 1 1 calc R U . . .
H19B H 0.535494 0.762580 0.594112 0.064 Uiso 1 1 calc R U . . .
H19C H 0.468196 0.769027 0.474352 0.064 Uiso 1 1 calc R U . . .
C20 C 0.6523(4) 0.7431(4) 0.5037(3) 0.0304(10) Uani 1 1 d . . . . .
C21 C 0.7285(4) 0.6737(4) 0.5573(3) 0.0345(11) Uani 1 1 d . . . . .
H21 H 0.725583 0.644262 0.620511 0.041 Uiso 1 1 calc R U . . .
C22 C 0.8109(4) 0.6560(3) 0.4984(3) 0.0298(10) Uani 1 1 d . . . . .
C23 C 0.9096(5) 0.5856(4) 0.5206(3) 0.0381(12) Uani 1 1 d . . . . .
H23A H 0.908801 0.548694 0.456349 0.057 Uiso 1 1 calc R U . . .
H23B H 0.890249 0.532116 0.567943 0.057 Uiso 1 1 calc R U . . .
H23C H 0.993833 0.630117 0.551989 0.057 Uiso 1 1 calc R U . . .
C24 C 0.3612(4) 0.8022(4) 0.1702(3) 0.0311(11) Uani 1 1 d . . . . .
H24A H 0.345510 0.778951 0.234598 0.047 Uiso 1 1 calc R U . . .
H24B H 0.285793 0.774118 0.112550 0.047 Uiso 1 1 calc R U . . .
H24C H 0.379059 0.881001 0.172736 0.047 Uiso 1 1 calc R U . . .
C25 C 0.4735(4) 0.7599(3) 0.1560(3) 0.0262(10) Uani 1 1 d . . . . .
C26 C 0.4791(4) 0.6932(3) 0.0746(3) 0.0302(10) Uani 1 1 d . . . . .
H26 H 0.410712 0.664331 0.015834 0.036 Uiso 1 1 calc R U . . .
C27 C 0.6065(4) 0.6767(3) 0.0969(3) 0.0280(10) Uani 1 1 d . . . . .
C28 C 0.6636(5) 0.6101(4) 0.0350(3) 0.0414(12) Uani 1 1 d . . . . .
H28A H 0.740918 0.653677 0.025481 0.062 Uiso 1 1 calc R U . . .
H28B H 0.601993 0.586672 -0.032273 0.062 Uiso 1 1 calc R U . . .
H28C H 0.684805 0.546961 0.071635 0.062 Uiso 1 1 calc R U . . .
C29 C 0.6299(5) 0.4241(4) 0.2992(4) 0.0427(12) Uani 1 1 d . . . . .
H29A H 0.711250 0.472948 0.303151 0.051 Uiso 1 1 calc R U . . .
H29B H 0.643610 0.382107 0.360778 0.051 Uiso 1 1 calc R U . . .
C30 C 0.5289(5) 0.4914(4) 0.2999(4) 0.0464(13) Uani 1 1 d . . . . .
H30A H 0.518974 0.536789 0.241646 0.070 Uiso 1 1 calc R U . . .
H30B H 0.555417 0.537046 0.364233 0.070 Uiso 1 1 calc R U . . .
H30C H 0.447561 0.443454 0.294372 0.070 Uiso 1 1 calc R U . . .
B1 B 0.6432(5) 0.8461(4) 0.3333(3) 0.0240(10) Uani 1 1 d . . . . .
H1 H 0.566(3) 0.8809(14) 0.3496(7) 0.029 Uiso 1 1 calc R U . . .
B2 B 0.3075(5) 0.1479(5) 0.1588(4) 0.0348(13) Uani 1 1 d . . . . .
N1 N 0.8730(3) 0.9138(3) 0.3251(2) 0.0233(8) Uani 1 1 d . . . . .
N2 N 0.7597(3) 0.9381(3) 0.3375(2) 0.0226(7) Uani 1 1 d . . . . .
N3 N 0.7870(3) 0.7128(3) 0.4127(2) 0.0239(8) Uani 1 1 d . . . . .
N4 N 0.6885(3) 0.7667(3) 0.4165(2) 0.0235(8) Uani 1 1 d . . . . .
N5 N 0.6765(3) 0.7313(3) 0.1895(2) 0.0231(8) Uani 1 1 d . . . . .
N6 N 0.5935(3) 0.7827(3) 0.2249(2) 0.0202(7) Uani 1 1 d . . . . .
N7 N 0.8899(3) 0.4162(3) 0.1871(2) 0.0252(8) Uani 1 1 d . . . . .
N8 N 0.7397(4) 0.2169(3) 0.1449(3) 0.0296(9) Uani 1 1 d . . . . .
O1 O 1.1665(3) 0.7438(3) 0.4161(3) 0.0511(10) Uani 1 1 d . . . . .
O2 O 1.0078(3) 0.8083(3) 0.1080(2) 0.0482(9) Uani 1 1 d . . . . .
O3 O 0.5939(4) 0.3503(3) 0.2072(3) 0.0494(10) Uani 1 1 d . . . . .
F1 F 0.3338(3) 0.2493(2) 0.2112(2) 0.0578(8) Uani 1 1 d . . . . .
F2 F 0.3563(4) 0.0748(3) 0.2250(3) 0.0923(14) Uani 1 1 d . . . . .
F3 F 0.1780(3) 0.1132(3) 0.1142(2) 0.0594(9) Uani 1 1 d . . . . .
F4 F 0.3672(4) 0.1566(3) 0.0806(3) 0.0899(13) Uani 1 1 d . . . . .
W1 W 0.87828(2) 0.73678(2) 0.28429(2) 0.02184(6) Uani 1 1 d . . . . .
H3 H 0.526(6) 0.318(5) 0.199(5) 0.09(3) Uiso 1 1 d . . . . .
H8 H 0.714(4) 0.275(4) 0.160(3) 0.038(14) Uiso 1 1 d . . . . .

loop_
_atom_site_aniso_label
_atom_site_aniso_U_11
_atom_site_aniso_U_22
_atom_site_aniso_U_33
_atom_site_aniso_U_23
_atom_site_aniso_U_13
_atom_site_aniso_U_12
C1 0.020(2) 0.028(2) 0.025(2) 0.0038(17) 0.0043(17) 0.0049(18)
C2 0.026(3) 0.034(3) 0.032(2) -0.0077(19) 0.0059(19) 0.007(2)
C3 0.029(3) 0.021(2) 0.029(2) 0.0013(17) 0.0076(19) 0.0099(19)
C4 0.029(3) 0.021(2) 0.028(2) 0.0019(17) 0.0085(18) 0.0106(19)
C5 0.029(3) 0.033(3) 0.054(3) -0.006(2) 0.018(2) 0.005(2)
C6 0.032(3) 0.045(3) 0.069(3) -0.012(3) 0.020(3) 0.013(2)
C7 0.035(3) 0.043(3) 0.053(3) -0.006(2) 0.018(2) 0.016(2)
C8 0.034(3) 0.025(2) 0.025(2) -0.0028(17) 0.0055(18) 0.017(2)
C9 0.039(3) 0.028(2) 0.017(2) 0.0015(17) 0.0050(18) 0.014(2)
C10 0.042(3) 0.033(3) 0.027(2) -0.0009(19) 0.009(2) 0.018(2)
C11 0.066(4) 0.028(3) 0.023(2) -0.0012(19) 0.006(2) 0.025(2)
C12 0.051(3) 0.030(3) 0.028(2) -0.001(2) 0.006(2) 0.005(2)
C13 0.040(3) 0.034(3) 0.031(2) 0.000(2) 0.008(2) 0.006(2)
C14 0.034(3) 0.030(3) 0.045(3) 0.000(2) 0.011(2) -0.002(2)
C15 0.028(3) 0.030(2) 0.022(2) 0.0012(18) 0.0049(18) 0.006(2)
C16 0.037(3) 0.024(2) 0.025(2) -0.0016(18) -0.0010(19) 0.003(2)
C17 0.032(3) 0.027(2) 0.021(2) -0.0021(17) 0.0006(18) 0.013(2)
C18 0.042(3) 0.033(3) 0.038(3) -0.005(2) 0.006(2) 0.017(2)
C19 0.045(3) 0.064(4) 0.033(3) 0.007(2) 0.024(2) 0.022(3)
C20 0.027(3) 0.041(3) 0.025(2) 0.0041(19) 0.0099(18) 0.008(2)
C21 0.039(3) 0.043(3) 0.026(2) 0.012(2) 0.012(2) 0.014(2)
C22 0.032(3) 0.029(2) 0.030(2) 0.0045(19) 0.0076(19) 0.009(2)
C23 0.044(3) 0.037(3) 0.038(3) 0.012(2) 0.012(2) 0.019(2)
C24 0.013(2) 0.033(3) 0.044(3) 0.012(2) -0.0009(19) 0.0109(19)
C25 0.018(2) 0.028(2) 0.030(2) 0.0089(18) 0.0024(17) 0.0066(19)
C26 0.027(3) 0.030(2) 0.027(2) -0.0008(18) -0.0026(18) 0.007(2)
C27 0.029(3) 0.032(2) 0.021(2) 0.0001(18) 0.0031(18) 0.006(2)
C28 0.044(3) 0.048(3) 0.030(2) -0.012(2) 0.005(2) 0.012(2)
C29 0.039(3) 0.042(3) 0.048(3) -0.006(2) 0.015(2) 0.005(2)
C30 0.047(3) 0.034(3) 0.062(3) -0.001(2) 0.028(3) -0.001(2)
B1 0.021(3) 0.027(3) 0.026(2) -0.002(2) 0.0082(19) 0.009(2)
B2 0.023(3) 0.037(3) 0.043(3) -0.003(3) 0.008(2) 0.006(2)
N1 0.023(2) 0.0219(18) 0.0251(18) 0.0000(14) 0.0061(14) 0.0074(15)
N2 0.024(2) 0.0208(18) 0.0247(17) 0.0026(14) 0.0051(14) 0.0104(15)
N3 0.024(2) 0.0272(19) 0.0237(17) 0.0074(14) 0.0079(14) 0.0102(16)
N4 0.025(2) 0.0254(19) 0.0256(18) 0.0023(14) 0.0110(14) 0.0118(15)
N5 0.022(2) 0.0253(19) 0.0224(17) -0.0014(14) 0.0062(14) 0.0065(15)
N6 0.0169(19) 0.0207(18) 0.0237(17) 0.0008(14) 0.0063(14) 0.0050(14)
N7 0.030(2) 0.0243(19) 0.0240(17) 0.0013(14) 0.0087(15) 0.0110(16)
N8 0.035(2) 0.024(2) 0.031(2) 0.0007(16) 0.0059(16) 0.0127(18)
O1 0.028(2) 0.061(2) 0.055(2) -0.0153(18) -0.0033(17) 0.0142(18)
O2 0.051(2) 0.059(2) 0.045(2) 0.0119(17) 0.0309(18) 0.0109(18)
O3 0.036(2) 0.044(2) 0.067(3) -0.0170(18) 0.0195(19) -0.0007(19)
F1 0.066(2) 0.0455(18) 0.0574(18) -0.0194(15) 0.0118(16) 0.0097(16)
F2 0.095(3) 0.055(2) 0.102(3) -0.002(2) -0.024(2) 0.032(2)
F3 0.0297(18) 0.078(2) 0.0650(19) -0.0189(17) 0.0062(14) 0.0097(16)
F4 0.071(3) 0.108(3) 0.094(3) -0.041(2) 0.056(2) -0.022(2)
W1 0.02063(10) 0.02279(10) 0.02371(9) -0.00043(6) 0.00741(7) 0.00689(7)

loop_
_atom_type_symbol
_atom_type_description
_atom_type_scat_dispersion_real
_atom_type_scat_dispersion_imag
_atom_type_scat_source
C C 0.0033 0.0016 'International Tables Vol C Tables 4.2.6.8 and 6.1.1.4'
H H 0.0000 0.0000 'International Tables Vol C Tables 4.2.6.8 and 6.1.1.4'
B B 0.0013 0.0007 'International Tables Vol C Tables 4.2.6.8 and 6.1.1.4'
N N 0.0061 0.0033 'International Tables Vol C Tables 4.2.6.8 and 6.1.1.4'
O O 0.0106 0.0060 'International Tables Vol C Tables 4.2.6.8 and 6.1.1.4'
F F 0.0171 0.0103 'International Tables Vol C Tables 4.2.6.8 and 6.1.1.4'
W W -0.8490 6.8722 'International Tables Vol C Tables 4.2.6.8 and 6.1.1.4'

loop_
_geom_angle_atom_site_label_1
_geom_angle_atom_site_label_2
_geom_angle_atom_site_label_3
_geom_angle
_geom_angle_site_symmetry_1
_geom_angle_site_symmetry_3
_geom_angle_publ_flag
C4 C1 W1 163.5(3) . . ?
O1 C2 W1 172.1(4) . . ?
O2 C3 W1 175.2(4) . . ?
N7 C4 C5 121.6(4) . . ?
N7 C4 C1 118.1(4) . . ?
C5 C4 C1 120.2(4) . . ?
C6 C5 C4 119.7(4) . . ?
C6 C5 H5 120.2 . . ?
C4 C5 H5 120.2 . . ?
C5 C6 C7 119.0(5) . . ?
C5 C6 H6 120.5 . . ?
C7 C6 H6 120.5 . . ?
C8 C7 C6 118.7(4) . . ?
C8 C7 H7 120.7 . . ?
C6 C7 H7 120.7 . . ?
N7 C8 C7 123.4(4) . . ?
N7 C8 C9 114.6(4) . . ?
C7 C8 C9 122.0(4) . . ?
N8 C9 C10 117.5(4) . . ?
N8 C9 C8 117.7(4) . . ?
C10 C9 C8 124.8(4) . . ?
C9 C10 C11 119.7(5) . . ?
C9 C10 H10 120.1 . . ?
C11 C10 H10 120.1 . . ?
C12 C11 C10 120.6(4) . . ?
C12 C11 H11 119.7 . . ?
C10 C11 H11 119.7 . . ?
C13 C12 C11 117.9(4) . . ?
C13 C12 H12 121.1 . . ?
C11 C12 H12 121.1 . . ?
N8 C13 C12 120.7(5) . . ?
N8 C13 H13 119.6 . . ?
C12 C13 H13 119.6 . . ?
C15 C14 H14A 109.5 . . ?
C15 C14 H14B 109.5 . . ?
H14A C14 H14B 109.5 . . ?
C15 C14 H14C 109.5 . . ?
H14A C14 H14C 109.5 . . ?
H14B C14 H14C 109.5 . . ?
N1 C15 C16 109.1(4) . . ?
N1 C15 C14 123.3(4) . . ?
C16 C15 C14 127.6(4) . . ?
C17 C16 C15 107.0(4) . . ?
C17 C16 H16 126.5 . . ?
C15 C16 H16 126.5 . . ?
N2 C17 C16 107.7(4) . . ?
N2 C17 C18 122.6(4) . . ?
C16 C17 C18 129.6(4) . . ?
C17 C18 H18A 109.5 . . ?
C17 C18 H18B 109.5 . . ?
H18A C18 H18B 109.5 . . ?
C17 C18 H18C 109.5 . . ?
H18A C18 H18C 109.5 . . ?
H18B C18 H18C 109.5 . . ?
C20 C19 H19A 109.5 . . ?
C20 C19 H19B 109.5 . . ?
H19A C19 H19B 109.5 . . ?
C20 C19 H19C 109.5 . . ?
H19A C19 H19C 109.5 . . ?
H19B C19 H19C 109.5 . . ?
N4 C20 C21 107.7(4) . . ?
N4 C20 C19 122.2(4) . . ?
C21 C20 C19 130.2(4) . . ?
C20 C21 C22 106.5(4) . . ?
C20 C21 H21 126.7 . . ?
C22 C21 H21 126.7 . . ?
N3 C22 C21 109.4(4) . . ?
N3 C22 C23 122.6(4) . . ?
C21 C22 C23 128.0(4) . . ?
C22 C23 H23A 109.5 . . ?
C22 C23 H23B 109.5 . . ?
H23A C23 H23B 109.5 . . ?
C22 C23 H23C 109.5 . . ?
H23A C23 H23C 109.5 . . ?
H23B C23 H23C 109.5 . . ?
C25 C24 H24A 109.5 . . ?
C25 C24 H24B 109.5 . . ?
H24A C24 H24B 109.5 . . ?
C25 C24 H24C 109.5 . . ?
H24A C24 H24C 109.5 . . ?
H24B C24 H24C 109.5 . . ?
N6 C25 C26 107.4(4) . . ?
N6 C25 C24 123.9(4) . . ?
C26 C25 C24 128.7(4) . . ?
C25 C26 C27 107.0(4) . . ?
C25 C26 H26 126.5 . . ?
C27 C26 H26 126.5 . . ?
N5 C27 C26 108.8(4) . . ?
N5 C27 C28 122.4(4) . . ?
C26 C27 C28 128.8(4) . . ?
C27 C28 H28A 109.5 . . ?
C27 C28 H28B 109.5 . . ?
H28A C28 H28B 109.5 . . ?
C27 C28 H28C 109.5 . . ?
H28A C28 H28C 109.5 . . ?
H28B C28 H28C 109.5 . . ?
O3 C29 C30 112.5(4) . . ?
O3 C29 H29A 109.1 . . ?
C30 C29 H29A 109.1 . . ?
O3 C29 H29B 109.1 . . ?
C30 C29 H29B 109.1 . . ?
H29A C29 H29B 107.8 . . ?
C29 C30 H30A 109.5 . . ?
C29 C30 H30B 109.5 . . ?
H30A C30 H30B 109.5 . . ?
C29 C30 H30C 109.5 . . ?
H30A C30 H30C 109.5 . . ?
H30B C30 H30C 109.5 . . ?
N4 B1 N2 108.2(3) . . ?
N4 B1 N6 108.8(3) . . ?
N2 B1 N6 110.4(3) . . ?
N4 B1 H1 109.8 . . ?
N2 B1 H1 109.8 . . ?
N6 B1 H1 109.8 . . ?
F2 B2 F3 110.5(4) . . ?
F2 B2 F1 109.9(4) . . ?
F3 B2 F1 111.4(4) . . ?
F2 B2 F4 108.8(5) . . ?
F3 B2 F4 108.4(4) . . ?
F1 B2 F4 107.9(4) . . ?
C15 N1 N2 106.6(3) . . ?
C15 N1 W1 134.7(3) . . ?
N2 N1 W1 118.6(2) . . ?
C17 N2 N1 109.5(3) . . ?
C17 N2 B1 129.2(4) . . ?
N1 N2 B1 120.7(3) . . ?
C22 N3 N4 106.8(3) . . ?
C22 N3 W1 132.8(3) . . ?
N4 N3 W1 120.3(2) . . ?
C20 N4 N3 109.6(3) . . ?
C20 N4 B1 129.8(4) . . ?
N3 N4 B1 120.4(3) . . ?
C27 N5 N6 106.8(3) . . ?
C27 N5 W1 131.4(3) . . ?
N6 N5 W1 121.7(2) . . ?
C25 N6 N5 110.0(3) . . ?
C25 N6 B1 130.8(4) . . ?
N5 N6 B1 119.1(3) . . ?
C4 N7 C8 117.6(4) . . ?
C13 N8 C9 123.5(4) . . ?
C13 N8 H8 117(3) . . ?
C9 N8 H8 119(3) . . ?
C29 O3 H3 109(5) . . ?
C1 W1 C2 80.70(17) . . ?
C1 W1 C3 81.85(17) . . ?
C2 W1 C3 85.32(18) . . ?
C1 W1 N5 101.49(15) . . ?
C2 W1 N5 177.77(15) . . ?
C3 W1 N5 95.38(14) . . ?
C1 W1 N3 108.23(15) . . ?
C2 W1 N3 96.43(15) . . ?
C3 W1 N3 169.92(14) . . ?
N5 W1 N3 82.51(12) . . ?
C1 W1 N1 170.23(16) . . ?
C2 W1 N1 93.96(15) . . ?
C3 W1 N1 89.60(14) . . ?
N5 W1 N1 83.94(12) . . ?
N3 W1 N1 80.39(12) . . ?

loop_
_geom_bond_atom_site_label_1
_geom_bond_atom_site_label_2
_geom_bond_distance
_geom_bond_site_symmetry_2
_geom_bond_publ_flag
C1 C4 1.449(6) . ?
C1 W1 1.822(4) . ?
C2 O1 1.156(5) . ?
C2 W1 1.983(5) . ?
C3 O2 1.146(5) . ?
C3 W1 1.986(4) . ?
C4 N7 1.348(5) . ?
C4 C5 1.400(6) . ?
C5 C6 1.374(6) . ?
C5 H5 0.9300 . ?
C6 C7 1.381(7) . ?
C6 H6 0.9300 . ?
C7 C8 1.378(6) . ?
C7 H7 0.9300 . ?
C8 N7 1.355(5) . ?
C8 C9 1.476(6) . ?
C9 N8 1.343(6) . ?
C9 C10 1.380(6) . ?
C10 C11 1.385(6) . ?
C10 H10 0.9300 . ?
C11 C12 1.377(7) . ?
C11 H11 0.9300 . ?
C12 C13 1.362(6) . ?
C12 H12 0.9300 . ?
C13 N8 1.333(6) . ?
C13 H13 0.9300 . ?
C14 C15 1.483(6) . ?
C14 H14A 0.9600 . ?
C14 H14B 0.9600 . ?
C14 H14C 0.9600 . ?
C15 N1 1.347(5) . ?
C15 C16 1.386(6) . ?
C16 C17 1.368(6) . ?
C16 H16 0.9300 . ?
C17 N2 1.348(5) . ?
C17 C18 1.490(6) . ?
C18 H18A 0.9600 . ?
C18 H18B 0.9600 . ?
C18 H18C 0.9600 . ?
C19 C20 1.491(6) . ?
C19 H19A 0.9600 . ?
C19 H19B 0.9600 . ?
C19 H19C 0.9600 . ?
C20 N4 1.349(5) . ?
C20 C21 1.375(6) . ?
C21 C22 1.391(6) . ?
C21 H21 0.9300 . ?
C22 N3 1.340(5) . ?
C22 C23 1.477(6) . ?
C23 H23A 0.9600 . ?
C23 H23B 0.9600 . ?
C23 H23C 0.9600 . ?
C24 C25 1.476(6) . ?
C24 H24A 0.9600 . ?
C24 H24B 0.9600 . ?
C24 H24C 0.9600 . ?
C25 N6 1.351(5) . ?
C25 C26 1.372(6) . ?
C26 C27 1.394(6) . ?
C26 H26 0.9300 . ?
C27 N5 1.348(5) . ?
C27 C28 1.483(6) . ?
C28 H28A 0.9600 . ?
C28 H28B 0.9600 . ?
C28 H28C 0.9600 . ?
C29 O3 1.433(6) . ?
C29 C30 1.501(7) . ?
C29 H29A 0.9700 . ?
C29 H29B 0.9700 . ?
C30 H30A 0.9600 . ?
C30 H30B 0.9600 . ?
C30 H30C 0.9600 . ?
B1 N4 1.533(5) . ?
B1 N2 1.538(6) . ?
B1 N6 1.537(5) . ?
B1 H1 1.08(4) . ?
B2 F2 1.350(6) . ?
B2 F3 1.358(6) . ?
B2 F1 1.369(6) . ?
B2 F4 1.372(6) . ?
N1 N2 1.377(4) . ?
N1 W1 2.267(3) . ?
N3 N4 1.377(4) . ?
N3 W1 2.209(3) . ?
N5 N6 1.374(4) . ?
N5 W1 2.201(3) . ?
N8 H8 0.86(5) . ?
O3 H3 0.76(6) . ?

loop_
_geom_torsion_atom_site_label_1
_geom_torsion_atom_site_label_2
_geom_torsion_atom_site_label_3
_geom_torsion_atom_site_label_4
_geom_torsion
_geom_torsion_site_symmetry_1
_geom_torsion_site_symmetry_2
_geom_torsion_site_symmetry_3
_geom_torsion_site_symmetry_4
_geom_torsion_publ_flag
W1 C1 C4 N7 -170.9(9) . . . . ?
W1 C1 C4 C5 9.2(13) . . . . ?
N7 C4 C5 C6 -0.8(7) . . . . ?
C1 C4 C5 C6 179.1(4) . . . . ?
C4 C5 C6 C7 0.2(7) . . . . ?
C5 C6 C7 C8 0.8(7) . . . . ?
C6 C7 C8 N7 -1.3(7) . . . . ?
C6 C7 C8 C9 179.2(4) . . . . ?
N7 C8 C9 N8 2.4(5) . . . . ?
C7 C8 C9 N8 -178.2(4) . . . . ?
N7 C8 C9 C10 -177.7(4) . . . . ?
C7 C8 C9 C10 1.8(6) . . . . ?
N8 C9 C10 C11 0.5(6) . . . . ?
C8 C9 C10 C11 -179.4(4) . . . . ?
C9 C10 C11 C12 0.2(6) . . . . ?
C10 C11 C12 C13 -0.6(6) . . . . ?
C11 C12 C13 N8 0.3(6) . . . . ?
N1 C15 C16 C17 0.0(4) . . . . ?
C14 C15 C16 C17 -179.8(4) . . . . ?
C15 C16 C17 N2 0.1(4) . . . . ?
C15 C16 C17 C18 179.3(4) . . . . ?
N4 C20 C21 C22 -0.4(5) . . . . ?
C19 C20 C21 C22 -179.8(5) . . . . ?
C20 C21 C22 N3 0.5(5) . . . . ?
C20 C21 C22 C23 -178.5(4) . . . . ?
N6 C25 C26 C27 -0.2(5) . . . . ?
C24 C25 C26 C27 179.7(4) . . . . ?
C25 C26 C27 N5 0.4(5) . . . . ?
C25 C26 C27 C28 179.3(4) . . . . ?
C16 C15 N1 N2 0.0(4) . . . . ?
C14 C15 N1 N2 179.8(4) . . . . ?
C16 C15 N1 W1 -177.1(3) . . . . ?
C14 C15 N1 W1 2.6(6) . . . . ?
C16 C17 N2 N1 0.0(4) . . . . ?
C18 C17 N2 N1 -179.3(3) . . . . ?
C16 C17 N2 B1 171.6(4) . . . . ?
C18 C17 N2 B1 -7.7(6) . . . . ?
C15 N1 N2 C17 0.0(4) . . . . ?
W1 N1 N2 C17 177.7(2) . . . . ?
C15 N1 N2 B1 -172.4(3) . . . . ?
W1 N1 N2 B1 5.3(4) . . . . ?
N4 B1 N2 C17 -114.2(4) . . . . ?
N6 B1 N2 C17 126.8(4) . . . . ?
N4 B1 N2 N1 56.6(4) . . . . ?
N6 B1 N2 N1 -62.4(4) . . . . ?
C21 C22 N3 N4 -0.3(5) . . . . ?
C23 C22 N3 N4 178.8(4) . . . . ?
C21 C22 N3 W1 176.6(3) . . . . ?
C23 C22 N3 W1 -4.4(6) . . . . ?
C21 C20 N4 N3 0.3(5) . . . . ?
C19 C20 N4 N3 179.7(4) . . . . ?
C21 C20 N4 B1 -175.1(4) . . . . ?
C19 C20 N4 B1 4.3(7) . . . . ?
C22 N3 N4 C20 0.0(4) . . . . ?
W1 N3 N4 C20 -177.3(3) . . . . ?
C22 N3 N4 B1 175.8(3) . . . . ?
W1 N3 N4 B1 -1.5(5) . . . . ?
N2 B1 N4 C20 115.2(5) . . . . ?
N6 B1 N4 C20 -124.8(4) . . . . ?
N2 B1 N4 N3 -59.7(4) . . . . ?
N6 B1 N4 N3 60.3(5) . . . . ?
C26 C27 N5 N6 -0.5(4) . . . . ?
C28 C27 N5 N6 -179.4(4) . . . . ?
C26 C27 N5 W1 174.7(3) . . . . ?
C28 C27 N5 W1 -4.3(6) . . . . ?
C26 C25 N6 N5 -0.1(4) . . . . ?
C24 C25 N6 N5 180.0(4) . . . . ?
C26 C25 N6 B1 -175.2(4) . . . . ?
C24 C25 N6 B1 5.0(6) . . . . ?
C27 N5 N6 C25 0.4(4) . . . . ?
W1 N5 N6 C25 -175.3(2) . . . . ?
C27 N5 N6 B1 176.1(3) . . . . ?
W1 N5 N6 B1 0.4(4) . . . . ?
N4 B1 N6 C25 115.3(4) . . . . ?
N2 B1 N6 C25 -126.1(4) . . . . ?
N4 B1 N6 N5 -59.4(4) . . . . ?
N2 B1 N6 N5 59.2(4) . . . . ?
C5 C4 N7 C8 0.3(6) . . . . ?
C1 C4 N7 C8 -179.6(3) . . . . ?
C7 C8 N7 C4 0.8(6) . . . . ?
C9 C8 N7 C4 -179.7(3) . . . . ?
C12 C13 N8 C9 0.4(6) . . . . ?
C10 C9 N8 C13 -0.9(6) . . . . ?
C8 C9 N8 C13 179.1(4) . . . . ?
C4 C1 W1 C2 -52.3(11) . . . . ?
C4 C1 W1 C3 34.3(11) . . . . ?
C4 C1 W1 N5 128.2(11) . . . . ?
C4 C1 W1 N3 -146.0(10) . . . . ?
